data_7245329
loop_
_publ_author_name
'Wu, Ying-Ai'
'Wang, Rui-An'
'Jiang, Shu-Yun'
'Jiang, Tai-Bai'
'Song, Jun-Rong'
'Shi, Jun'
'Wu, Wei'
'Pan, Wei-Dong'
'Ren, Hai'

_publ_section_title
;
 Water enables the tunable electrochemical synthesis of heterocyclic 3a-
 or 5a-bromoindolines
;
_journal_issue 17
_journal_name_full 'Green Chemistry'
_journal_page_first 6720
_journal_page_last 6726
_journal_paper_doi 10.1039/D2GC02086F
_journal_volume 24
_journal_year 2022
_chemical_formula_moiety 'C17 H16 Br N O3 S'
_chemical_formula_sum 'C17 H16 Br N O3 S'
_chemical_formula_weight 394.28
_space_group_crystal_system triclinic
_space_group_IT_number 2
_space_group_name_Hall '-P 1'
_space_group_name_H-M_alt 'P -1'
_atom_sites_solution_hydrogens geom
_atom_sites_solution_primary dual
_audit_block_doi 10.5517/ccdc.csd.cc2bybh4
_audit_creation_date 2022-01-10
_audit_creation_method
;
Olex2 1.3
(compiled 2020.11.12 svn.r5f609507 for OlexSys, GUI svn.r6408)
;
_audit_update_record
;
2022-05-17 deposited with the CCDC.	2022-08-16 downloaded from the CCDC.
;
_cell_angle_alpha 95.863(10)
_cell_angle_beta 90.752(10)
_cell_angle_gamma 116.824(12)
_cell_formula_units_Z 2
_cell_length_a 8.2932(10)
_cell_length_b 8.8298(11)
_cell_length_c 12.4718(14)
_cell_measurement_reflns_used 1731
_cell_measurement_temperature 293(2)
_cell_measurement_theta_max 24.0970
_cell_measurement_theta_min 2.9300
_cell_volume 808.94(19)
_computing_cell_refinement 'CrysAlisPro 1.171.38.46 (Rigaku OD, 2015)'
_computing_data_collection 'CrysAlisPro 1.171.38.46 (Rigaku OD, 2015)'
_computing_data_reduction 'CrysAlisPro 1.171.38.46 (Rigaku OD, 2015)'
_computing_molecular_graphics 'Olex2 1.3 (Dolomanov et al., 2009)'
_computing_publication_material 'Olex2 1.3 (Dolomanov et al., 2009)'
_computing_structure_refinement 'SHELXL 2014/7 (Sheldrick, 2015)'
_computing_structure_solution 'SHELXT 2014/5 (Sheldrick, 2014)'
_diffrn_ambient_temperature 293(2)
_diffrn_detector 'CCD plate'
_diffrn_detector_area_resol_mean 8.0606
_diffrn_detector_type Eos
_diffrn_measured_fraction_theta_full 1.000
_diffrn_measured_fraction_theta_max 1.000
_diffrn_measurement_details
;
List of Runs (angles in degrees, time in seconds):

  # Type    Start    End  Width  t~exp~   \w     \q     \k     \f   Frames
#--------------------------------------------------------------------------
  1  \w    -11.00  50.00   1.00    2.50    --   15.65 -99.00   0.00   61
  2  \w    -25.00  22.00   1.00    2.50    --  -16.43 -99.00 120.00   47
  3  \w    -53.00  20.00   1.00    2.50    --   15.65 -38.00 150.00   73
  4  \w    -50.00 -23.00   1.00    2.50    --  -16.43 121.00  30.00   27
  5  \w    -39.00  82.00   1.00    2.50    --   15.65   0.00-180.00  121
  6  \w    -86.00 -44.00   1.00    2.50    --  -16.43 152.00-169.00   42
;
_diffrn_measurement_device 'four-circle diffractometer'
_diffrn_measurement_device_type 'Xcalibur, Eos, Gemini'
_diffrn_measurement_method '\w scans'
_diffrn_orient_matrix_type 'CrysAlisPro convention (1999,Acta A55,543-557)'
_diffrn_orient_matrix_UB_11 -0.0221891000
_diffrn_orient_matrix_UB_12 -0.0288493000
_diffrn_orient_matrix_UB_13 -0.0559155000
_diffrn_orient_matrix_UB_21 -0.0333613000
_diffrn_orient_matrix_UB_22 -0.0858102000
_diffrn_orient_matrix_UB_23 0.0111105000
_diffrn_orient_matrix_UB_31 -0.0872983000
_diffrn_orient_matrix_UB_32 -0.0052742000
_diffrn_orient_matrix_UB_33 0.0057605000
_diffrn_radiation_monochromator graphite
_diffrn_radiation_probe x-ray
_diffrn_radiation_type 'Mo K\a'
_diffrn_radiation_wavelength 0.71073
_diffrn_reflns_av_R_equivalents 0.0339
_diffrn_reflns_av_unetI/netI 0.0567
_diffrn_reflns_Laue_measured_fraction_full 1.000
_diffrn_reflns_Laue_measured_fraction_max 1.000
_diffrn_reflns_limit_h_max 9
_diffrn_reflns_limit_h_min -9
_diffrn_reflns_limit_k_max 10
_diffrn_reflns_limit_k_min -6
_diffrn_reflns_limit_l_max 14
_diffrn_reflns_limit_l_min -13
_diffrn_reflns_number 5512
_diffrn_reflns_point_group_measured_fraction_full 1.000
_diffrn_reflns_point_group_measured_fraction_max 1.000
_diffrn_reflns_theta_full 24.497
_diffrn_reflns_theta_max 24.497
_diffrn_reflns_theta_min 2.604
_diffrn_source 'fine-focus sealed X-ray tube'
_diffrn_source_type 'Enhance (Mo) X-ray Source'
_exptl_absorpt_coefficient_mu 2.684
_exptl_absorpt_correction_T_max 1.00000
_exptl_absorpt_correction_T_min 0.44974
_exptl_absorpt_correction_type multi-scan
_exptl_absorpt_process_details
;
CrysAlisPro 1.171.38.46 (Rigaku Oxford Diffraction, 2015)
Empirical absorption correction using spherical harmonics,
 implemented in SCALE3 ABSPACK scaling algorithm.
;
_exptl_crystal_colour 'clear light colourless'
_exptl_crystal_colour_lustre clear
_exptl_crystal_colour_modifier light
_exptl_crystal_colour_primary colourless
_exptl_crystal_density_diffrn 1.619
_exptl_crystal_description block
_exptl_crystal_F_000 400
_exptl_crystal_size_max 0.22
_exptl_crystal_size_mid 0.18
_exptl_crystal_size_min 0.09
_refine_diff_density_max 0.367
_refine_diff_density_min -0.638
_refine_diff_density_rms 0.087
_refine_ls_extinction_method none
_refine_ls_goodness_of_fit_ref 1.074
_refine_ls_hydrogen_treatment constr
_refine_ls_matrix_type full
_refine_ls_number_parameters 209
_refine_ls_number_reflns 2687
_refine_ls_number_restraints 0
_refine_ls_restrained_S_all 1.074
_refine_ls_R_factor_all 0.0813
_refine_ls_R_factor_gt 0.0572
_refine_ls_shift/su_max 0.000
_refine_ls_shift/su_mean 0.000
_refine_ls_structure_factor_coef Fsqd
_refine_ls_weighting_details 'w=1/[\s^2^(Fo^2^)+(0.0595P)^2^+1.7408P] where P=(Fo^2^+2Fc^2^)/3'
_refine_ls_weighting_scheme calc
_refine_ls_wR_factor_gt 0.1393
_refine_ls_wR_factor_ref 0.1524
_reflns_Friedel_coverage 0.000
_reflns_number_gt 2022
_reflns_number_total 2687
_reflns_threshold_expression 'I > 2\s(I)'
_cod_data_source_file d2gc02086f2.cif
_cod_data_source_block exp_10608
_cod_depositor_comments 'Adding full bibliography for 7245329.cif.'
_cod_original_cell_volume 808.94(18)
_cod_database_code 7245329
_shelx_shelxl_version_number 2014/7
_shelx_space_group_comment
;
The symmetry employed for this shelxl refinement is uniquely defined
by the following loop, which should always be used as a source of
symmetry information in preference to the above space-group names.
They are only intended as comments.
;
_shelx_estimated_absorpt_t_max 0.794
_shelx_estimated_absorpt_t_min 0.590
_reflns_odcompleteness_completeness 99.94
_reflns_odcompleteness_iscentric 1
_reflns_odcompleteness_theta 26.32
_olex2_refinement_description
;
1. Fixed Uiso
 At 1.2 times of:
  All C(H) groups, All C(H,H) groups
 At 1.5 times of:
  All C(H,H,H) groups
2.a Ternary CH refined with riding coordinates:
 C10(H10), C7(H7)
2.b Secondary CH2 refined with riding coordinates:
 C8(H8A,H8B), C9(H9A,H9B)
2.c Aromatic/amide H refined with riding coordinates:
 C5(H5), C12(H12), C2(H2), C16(H16), C15(H15), C3(H3), C13(H13)
2.d Idealised Me refined as rotating group:
 C17(H17A,H17B,H17C)
;
_olex2_submission_special_instructions 'No special instructions were received'
_oxdiff_exptl_absorpt_empirical_details
;
Empirical correction (ABSPACK) includes:
- Absorption correction using spherical harmonics
- Frame scaling
;
_oxdiff_exptl_absorpt_empirical_full_max 1.789
_oxdiff_exptl_absorpt_empirical_full_min 0.673

loop_
_space_group_symop_operation_xyz
'x, y, z'
'-x, -y, -z'

loop_
_atom_site_label
_atom_site_type_symbol
_atom_site_fract_x
_atom_site_fract_y
_atom_site_fract_z
_atom_site_U_iso_or_equiv
_atom_site_adp_type
_atom_site_occupancy
_atom_site_site_symmetry_order
_atom_site_calc_flag
_atom_site_refinement_flags_posn
_atom_site_refinement_flags_adp
_atom_site_refinement_flags_occupancy
_atom_site_disorder_assembly
_atom_site_disorder_group
Br1 Br 0.96076(10) 0.44499(10) 0.73140(6) 0.0676(3) Uani 1 1 d . . . . .
S1 S 0.39743(18) 0.15061(19) 0.23029(12) 0.0384(4) Uani 1 1 d . . . . .
O3 O 0.6917(5) -0.0077(5) 0.1975(3) 0.0440(10) Uani 1 1 d . . . . .
O1 O 0.3010(5) -0.0021(5) 0.1585(4) 0.0524(11) Uani 1 1 d . . . . .
O2 O 0.3014(5) 0.2143(6) 0.3000(4) 0.0524(11) Uani 1 1 d . . . . .
N1 N 0.5346(6) 0.1135(6) 0.3070(4) 0.0329(10) Uani 1 1 d . . . . .
C11 C 0.5353(7) 0.3150(7) 0.1562(4) 0.0346(13) Uani 1 1 d . . . . .
C1 C 0.6288(7) 0.2147(7) 0.4041(4) 0.0321(12) Uani 1 1 d . . . . .
C6 C 0.7107(7) 0.1278(7) 0.4530(4) 0.0343(13) Uani 1 1 d . . . . .
C10 C 0.5751(7) -0.0314(7) 0.2809(4) 0.0353(13) Uani 1 1 d . . . . .
H10 H 0.4632 -0.1384 0.2643 0.042 Uiso 1 1 calc R U . . .
C5 C 0.8078(7) 0.1980(8) 0.5493(5) 0.0407(14) Uani 1 1 d . . . . .
H5 H 0.8614 0.1411 0.5828 0.049 Uiso 1 1 calc R U . . .
C12 C 0.6324(8) 0.2817(8) 0.0760(5) 0.0424(14) Uani 1 1 d . . . . .
H12 H 0.6235 0.1728 0.0604 0.051 Uiso 1 1 calc R U . . .
C2 C 0.6472(7) 0.3692(7) 0.4509(5) 0.0383(13) Uani 1 1 d . . . . .
H2 H 0.5926 0.4257 0.4178 0.046 Uiso 1 1 calc R U . . .
C7 C 0.6759(7) -0.0340(7) 0.3840(5) 0.0378(13) Uani 1 1 d . . . . .
H7 H 0.6044 -0.1350 0.4200 0.045 Uiso 1 1 calc R U . . .
C16 C 0.5447(8) 0.4750(8) 0.1768(5) 0.0404(14) Uani 1 1 d . . . . .
H16 H 0.4770 0.4961 0.2298 0.049 Uiso 1 1 calc R U . . .
C14 C 0.7574(8) 0.5762(8) 0.0408(5) 0.0416(14) Uani 1 1 d . . . . .
C15 C 0.6535(8) 0.6024(8) 0.1194(5) 0.0458(15) Uani 1 1 d . . . . .
H15 H 0.6579 0.7098 0.1334 0.055 Uiso 1 1 calc R U . . .
C4 C 0.8270(8) 0.3534(8) 0.5973(4) 0.0427(14) Uani 1 1 d . . . . .
C3 C 0.7493(8) 0.4408(8) 0.5492(5) 0.0433(14) Uani 1 1 d . . . . .
H3 H 0.7649 0.5464 0.5819 0.052 Uiso 1 1 calc R U . . .
C8 C 0.8494(8) -0.0349(8) 0.3430(5) 0.0454(15) Uani 1 1 d . . . . .
H8A H 0.9516 0.0289 0.3953 0.055 Uiso 1 1 calc R U . . .
H8B H 0.8341 -0.1506 0.3266 0.055 Uiso 1 1 calc R U . . .
C13 C 0.7436(8) 0.4138(8) 0.0191(5) 0.0439(15) Uani 1 1 d . . . . .
H13 H 0.8102 0.3927 -0.0346 0.053 Uiso 1 1 calc R U . . .
C9 C 0.8723(8) 0.0499(8) 0.2443(5) 0.0455(15) Uani 1 1 d . . . . .
H9A H 0.9323 0.1732 0.2619 0.055 Uiso 1 1 calc R U . . .
H9B H 0.9435 0.0173 0.1947 0.055 Uiso 1 1 calc R U . . .
C17 C 0.8811(9) 0.7196(9) -0.0176(6) 0.0604(18) Uani 1 1 d . . . . .
H17A H 0.8331 0.7997 -0.0214 0.091 Uiso 1 1 calc R U . . .
H17B H 0.8914 0.6754 -0.0894 0.091 Uiso 1 1 calc R U . . .
H17C H 0.9985 0.7760 0.0203 0.091 Uiso 1 1 calc R U . . .

loop_
_atom_site_aniso_label
_atom_site_aniso_U_11
_atom_site_aniso_U_22
_atom_site_aniso_U_33
_atom_site_aniso_U_23
_atom_site_aniso_U_13
_atom_site_aniso_U_12
Br1 0.0716(5) 0.0701(6) 0.0472(5) -0.0019(4) -0.0055(3) 0.0220(4)
S1 0.0271(7) 0.0428(9) 0.0481(9) 0.0107(7) 0.0019(6) 0.0172(6)
O3 0.055(3) 0.046(3) 0.044(2) 0.0088(19) 0.0130(19) 0.033(2)
O1 0.038(2) 0.043(3) 0.065(3) 0.005(2) -0.011(2) 0.009(2)
O2 0.034(2) 0.064(3) 0.071(3) 0.020(2) 0.013(2) 0.030(2)
N1 0.034(2) 0.033(3) 0.037(3) 0.004(2) 0.0013(19) 0.020(2)
C11 0.031(3) 0.041(4) 0.033(3) 0.006(3) -0.003(2) 0.017(3)
C1 0.031(3) 0.037(3) 0.034(3) 0.011(2) 0.010(2) 0.018(2)
C6 0.031(3) 0.040(3) 0.036(3) 0.013(3) 0.011(2) 0.017(3)
C10 0.035(3) 0.029(3) 0.042(3) 0.005(2) 0.003(2) 0.015(2)
C5 0.040(3) 0.051(4) 0.040(3) 0.018(3) 0.012(3) 0.026(3)
C12 0.048(4) 0.046(4) 0.042(4) 0.009(3) 0.004(3) 0.029(3)
C2 0.047(3) 0.038(4) 0.041(3) 0.013(3) 0.013(3) 0.027(3)
C7 0.039(3) 0.032(3) 0.049(4) 0.013(3) 0.009(3) 0.019(3)
C16 0.041(3) 0.043(4) 0.041(3) 0.002(3) 0.002(3) 0.023(3)
C14 0.043(3) 0.046(4) 0.035(3) 0.010(3) -0.008(3) 0.020(3)
C15 0.058(4) 0.037(4) 0.046(4) 0.001(3) -0.009(3) 0.026(3)
C4 0.042(3) 0.051(4) 0.032(3) 0.004(3) 0.004(2) 0.018(3)
C3 0.048(4) 0.036(4) 0.041(4) 0.003(3) 0.014(3) 0.015(3)
C8 0.043(3) 0.048(4) 0.051(4) -0.004(3) -0.002(3) 0.028(3)
C13 0.045(4) 0.055(4) 0.041(4) 0.010(3) 0.009(3) 0.029(3)
C9 0.044(4) 0.041(4) 0.053(4) 0.004(3) 0.017(3) 0.020(3)
C17 0.059(4) 0.053(5) 0.066(5) 0.023(4) 0.005(3) 0.019(3)

loop_
_atom_type_symbol
_atom_type_description
_atom_type_scat_dispersion_real
_atom_type_scat_dispersion_imag
_atom_type_scat_source
C C 0.0033 0.0016 'International Tables Vol C Tables 4.2.6.8 and 6.1.1.4'
H H 0.0000 0.0000 'International Tables Vol C Tables 4.2.6.8 and 6.1.1.4'
Br Br -0.2901 2.4595 'International Tables Vol C Tables 4.2.6.8 and 6.1.1.4'
N N 0.0061 0.0033 'International Tables Vol C Tables 4.2.6.8 and 6.1.1.4'
O O 0.0106 0.0060 'International Tables Vol C Tables 4.2.6.8 and 6.1.1.4'
S S 0.1246 0.1234 'International Tables Vol C Tables 4.2.6.8 and 6.1.1.4'

loop_
_geom_angle_atom_site_label_1
_geom_angle_atom_site_label_2
_geom_angle_atom_site_label_3
_geom_angle
_geom_angle_site_symmetry_1
_geom_angle_site_symmetry_3
_geom_angle_publ_flag
O1 S1 O2 119.9(2) . . ?
O1 S1 N1 105.6(2) . . ?
O1 S1 C11 109.1(3) . . ?
O2 S1 N1 107.3(2) . . ?
O2 S1 C11 107.8(3) . . ?
N1 S1 C11 106.3(2) . . ?
C10 O3 C9 108.5(4) . . ?
C1 N1 S1 125.2(4) . . ?
C1 N1 C10 111.9(4) . . ?
C10 N1 S1 122.9(4) . . ?
C12 C11 S1 119.4(4) . . ?
C16 C11 S1 120.2(4) . . ?
C16 C11 C12 120.4(5) . . ?
C6 C1 N1 107.6(5) . . ?
C2 C1 N1 131.1(5) . . ?
C2 C1 C6 121.3(5) . . ?
C1 C6 C7 110.7(5) . . ?
C5 C6 C1 119.2(5) . . ?
C5 C6 C7 130.1(5) . . ?
O3 C10 N1 113.0(4) . . ?
O3 C10 H10 110.8 . . ?
O3 C10 C7 107.4(4) . . ?
N1 C10 H10 110.8 . . ?
N1 C10 C7 103.9(4) . . ?
C7 C10 H10 110.8 . . ?
C6 C5 H5 120.0 . . ?
C6 C5 C4 120.1(5) . . ?
C4 C5 H5 120.0 . . ?
C11 C12 H12 120.6 . . ?
C11 C12 C13 118.8(6) . . ?
C13 C12 H12 120.6 . . ?
C1 C2 H2 120.6 . . ?
C1 C2 C3 118.9(5) . . ?
C3 C2 H2 120.6 . . ?
C6 C7 C10 104.7(4) . . ?
C6 C7 H7 111.7 . . ?
C6 C7 C8 113.1(5) . . ?
C10 C7 H7 111.7 . . ?
C10 C7 C8 103.4(5) . . ?
C8 C7 H7 111.7 . . ?
C11 C16 H16 120.1 . . ?
C15 C16 C11 119.8(6) . . ?
C15 C16 H16 120.1 . . ?
C15 C14 C13 117.9(6) . . ?
C15 C14 C17 120.6(6) . . ?
C13 C14 C17 121.5(6) . . ?
C16 C15 C14 121.7(6) . . ?
C16 C15 H15 119.1 . . ?
C14 C15 H15 119.1 . . ?
C5 C4 Br1 118.7(5) . . ?
C5 C4 C3 121.2(5) . . ?
C3 C4 Br1 120.1(5) . . ?
C2 C3 H3 120.3 . . ?
C4 C3 C2 119.4(6) . . ?
C4 C3 H3 120.3 . . ?
C7 C8 H8A 111.4 . . ?
C7 C8 H8B 111.4 . . ?
H8A C8 H8B 109.2 . . ?
C9 C8 C7 102.1(5) . . ?
C9 C8 H8A 111.4 . . ?
C9 C8 H8B 111.4 . . ?
C12 C13 H13 119.3 . . ?
C14 C13 C12 121.3(6) . . ?
C14 C13 H13 119.3 . . ?
O3 C9 C8 105.3(5) . . ?
O3 C9 H9A 110.7 . . ?
O3 C9 H9B 110.7 . . ?
C8 C9 H9A 110.7 . . ?
C8 C9 H9B 110.7 . . ?
H9A C9 H9B 108.8 . . ?
C14 C17 H17A 109.5 . . ?
C14 C17 H17B 109.5 . . ?
C14 C17 H17C 109.5 . . ?
H17A C17 H17B 109.5 . . ?
H17A C17 H17C 109.5 . . ?
H17B C17 H17C 109.5 . . ?

loop_
_geom_bond_atom_site_label_1
_geom_bond_atom_site_label_2
_geom_bond_distance
_geom_bond_site_symmetry_2
_geom_bond_publ_flag
Br1 C4 1.884(6) . ?
S1 O1 1.422(4) . ?
S1 O2 1.425(4) . ?
S1 N1 1.640(4) . ?
S1 C11 1.753(6) . ?
O3 C10 1.397(6) . ?
O3 C9 1.440(7) . ?
N1 C1 1.414(7) . ?
N1 C10 1.470(7) . ?
C11 C12 1.382(8) . ?
C11 C16 1.376(8) . ?
C1 C6 1.406(7) . ?
C1 C2 1.368(8) . ?
C6 C5 1.359(8) . ?
C6 C7 1.495(8) . ?
C10 H10 0.9800 . ?
C10 C7 1.532(8) . ?
C5 H5 0.9300 . ?
C5 C4 1.378(8) . ?
C12 H12 0.9300 . ?
C12 C13 1.389(8) . ?
C2 H2 0.9300 . ?
C2 C3 1.397(8) . ?
C7 H7 0.9800 . ?
C7 C8 1.536(8) . ?
C16 H16 0.9300 . ?
C16 C15 1.364(8) . ?
C14 C15 1.383(8) . ?
C14 C13 1.384(8) . ?
C14 C17 1.490(8) . ?
C15 H15 0.9300 . ?
C4 C3 1.379(8) . ?
C3 H3 0.9300 . ?
C8 H8A 0.9700 . ?
C8 H8B 0.9700 . ?
C8 C9 1.476(8) . ?
C13 H13 0.9300 . ?
C9 H9A 0.9700 . ?
C9 H9B 0.9700 . ?
C17 H17A 0.9600 . ?
C17 H17B 0.9600 . ?
C17 H17C 0.9600 . ?

loop_
_geom_torsion_atom_site_label_1
_geom_torsion_atom_site_label_2
_geom_torsion_atom_site_label_3
_geom_torsion_atom_site_label_4
_geom_torsion
_geom_torsion_site_symmetry_1
_geom_torsion_site_symmetry_2
_geom_torsion_site_symmetry_3
_geom_torsion_site_symmetry_4
_geom_torsion_publ_flag
Br1 C4 C3 C2 -178.6(4) . . . . ?
S1 N1 C1 C6 171.8(4) . . . . ?
S1 N1 C1 C2 -8.0(8) . . . . ?
S1 N1 C10 O3 74.7(5) . . . . ?
S1 N1 C10 C7 -169.3(4) . . . . ?
S1 C11 C12 C13 -178.9(4) . . . . ?
S1 C11 C16 C15 179.5(4) . . . . ?
O3 C10 C7 C6 110.8(5) . . . . ?
O3 C10 C7 C8 -7.9(6) . . . . ?
O1 S1 N1 C1 -165.9(4) . . . . ?
O1 S1 N1 C10 14.7(5) . . . . ?
O1 S1 C11 C12 -43.1(5) . . . . ?
O1 S1 C11 C16 136.0(4) . . . . ?
O2 S1 N1 C1 -36.9(5) . . . . ?
O2 S1 N1 C10 143.7(4) . . . . ?
O2 S1 C11 C12 -174.9(4) . . . . ?
O2 S1 C11 C16 4.3(5) . . . . ?
N1 S1 C11 C12 70.3(5) . . . . ?
N1 S1 C11 C16 -110.5(4) . . . . ?
N1 C1 C6 C5 -178.9(5) . . . . ?
N1 C1 C6 C7 2.3(6) . . . . ?
N1 C1 C2 C3 179.7(5) . . . . ?
N1 C10 C7 C6 -9.1(5) . . . . ?
N1 C10 C7 C8 -127.8(5) . . . . ?
C11 S1 N1 C1 78.2(5) . . . . ?
C11 S1 N1 C10 -101.2(5) . . . . ?
C11 C12 C13 C14 -0.5(8) . . . . ?
C11 C16 C15 C14 -0.7(8) . . . . ?
C1 N1 C10 O3 -104.8(5) . . . . ?
C1 N1 C10 C7 11.3(6) . . . . ?
C1 C6 C5 C4 -0.7(8) . . . . ?
C1 C6 C7 C10 4.5(6) . . . . ?
C1 C6 C7 C8 116.3(5) . . . . ?
C1 C2 C3 C4 -0.8(8) . . . . ?
C6 C1 C2 C3 -0.1(8) . . . . ?
C6 C5 C4 Br1 179.4(4) . . . . ?
C6 C5 C4 C3 -0.2(9) . . . . ?
C6 C7 C8 C9 -85.9(6) . . . . ?
C10 O3 C9 C8 33.4(6) . . . . ?
C10 N1 C1 C6 -8.8(6) . . . . ?
C10 N1 C1 C2 171.4(5) . . . . ?
C10 C7 C8 C9 26.7(6) . . . . ?
C5 C6 C7 C10 -174.1(5) . . . . ?
C5 C6 C7 C8 -62.2(8) . . . . ?
C5 C4 C3 C2 1.0(9) . . . . ?
C12 C11 C16 C15 -1.4(8) . . . . ?
C2 C1 C6 C5 0.9(8) . . . . ?
C2 C1 C6 C7 -177.9(5) . . . . ?
C7 C6 C5 C4 177.7(5) . . . . ?
C7 C8 C9 O3 -36.6(6) . . . . ?
C16 C11 C12 C13 2.0(8) . . . . ?
C15 C14 C13 C12 -1.5(8) . . . . ?
C13 C14 C15 C16 2.1(8) . . . . ?
C9 O3 C10 N1 98.9(5) . . . . ?
C9 O3 C10 C7 -15.1(6) . . . . ?
C17 C14 C15 C16 -177.4(5) . . . . ?
C17 C14 C13 C12 178.0(5) . . . . ?
